data_2243834
loop_
_publ_author_name
'Smirnov, Daniil E.'
'Tatarin, Sergei V.'
'Bezzubov, Stanislav I.'

_publ_section_title
;
 Synthesis and crystal structures of <i>N</i>-H, <i>N</i>-phenyl and
 <i>N</i>-benzyl-2-(4-hexyloxyphenyl)benzimidazoles
;
_journal_issue 6
_journal_name_full 'Acta Crystallographica Section E'
_journal_page_first 618
_journal_page_last 622
_journal_paper_doi 10.1107/S2056989021004898
_journal_volume 77
_journal_year 2021
_chemical_formula_iupac 'C25 H26 N2 O'
_chemical_formula_moiety 'C25 H26 N2 O'
_chemical_formula_sum 'C25 H26 N2 O'
_chemical_formula_weight 370.48
_chemical_name_systematic
;
2-(4-Hexyloxyphenyl)-1-phenyl-1<i>H</i>-benzimidazole
;
_space_group_crystal_system monoclinic
_space_group_IT_number 14
_space_group_name_Hall '-P 2yn'
_space_group_name_H-M_alt 'P 1 21/n 1'
_atom_sites_solution_hydrogens difmap
_atom_sites_solution_primary dual
_audit_creation_method
;
Olex2 1.3
(compiled Nov 21 2019 18:26:39 for OlexSys, GUI svn.r6003)
;
_cell_angle_alpha 90
_cell_angle_beta 101.4190(10)
_cell_angle_gamma 90
_cell_formula_units_Z 4
_cell_length_a 9.0089(3)
_cell_length_b 16.6539(5)
_cell_length_c 13.8400(5)
_cell_measurement_reflns_used 6945
_cell_measurement_temperature 100.0
_cell_measurement_theta_max 29.99
_cell_measurement_theta_min 2.45
_cell_volume 2035.36(12)
_computing_cell_refinement
;
APEX3 (Bruker, 2016)
;
_computing_data_collection
;
APEX3 (Bruker, 2016)
;
_computing_data_reduction
;
SAINT (Bruker, 2016)
;
_computing_molecular_graphics
;
<i>OLEX2</i> (Dolomanov <i>et al.</i>,  2009)
;
_computing_publication_material
;
<i>OLEX2</i> (Dolomanov <i>et al.</i>,  2009)
;
_computing_structure_refinement
;
<i>SHELXL2018/3</i> (Sheldrick, 2015b)
;
_computing_structure_solution
;
<i>SHELXT2014/5</i> (Sheldrick, 2015a)
;
_diffrn_ambient_temperature 100.0
_diffrn_detector 'Bruker PHOTON III CMOS'
_diffrn_detector_area_resol_mean 10.4
_diffrn_measured_fraction_theta_full 1.000
_diffrn_measured_fraction_theta_max 0.998
_diffrn_measurement_device '3-circle diffractometer'
_diffrn_measurement_device_type 'Bruker D8 Venture'
_diffrn_measurement_method \w-scan
_diffrn_radiation_monochromator 'focusing mirrors'
_diffrn_radiation_probe x-ray
_diffrn_radiation_type MoK\a
_diffrn_radiation_wavelength 0.71073
_diffrn_reflns_av_R_equivalents 0.0468
_diffrn_reflns_av_unetI/netI 0.0504
_diffrn_reflns_limit_h_max 12
_diffrn_reflns_limit_h_min -12
_diffrn_reflns_limit_k_max 23
_diffrn_reflns_limit_k_min -22
_diffrn_reflns_limit_l_max 19
_diffrn_reflns_limit_l_min -19
_diffrn_reflns_number 22388
_diffrn_reflns_theta_full 25.242
_diffrn_reflns_theta_max 30.517
_diffrn_reflns_theta_min 1.936
_diffrn_source 'microfocus sealed X-ray tube'
_diffrn_source_current 1.4
_diffrn_source_power 0.07
_diffrn_source_voltage 50.0
_diffrn_standards_number 0
_exptl_absorpt_coefficient_mu 0.074
_exptl_absorpt_correction_T_max 0.7461
_exptl_absorpt_correction_T_min 0.6941
_exptl_absorpt_correction_type multi-scan
_exptl_absorpt_process_details
;
(SADABS; Bruker, 2016)
;
_exptl_crystal_colour colourless
_exptl_crystal_density_diffrn 1.209
_exptl_crystal_description block
_exptl_crystal_F_000 792
_exptl_crystal_size_max 0.23
_exptl_crystal_size_mid 0.22
_exptl_crystal_size_min 0.16
_refine_diff_density_max 0.273
_refine_diff_density_min -0.254
_refine_ls_extinction_method none
_refine_ls_goodness_of_fit_ref 1.028
_refine_ls_hydrogen_treatment refall
_refine_ls_matrix_type full
_refine_ls_number_parameters 357
_refine_ls_number_reflns 6195
_refine_ls_number_restraints 0
_refine_ls_restrained_S_all 1.028
_refine_ls_R_factor_all 0.0733
_refine_ls_R_factor_gt 0.0471
_refine_ls_shift/su_max 0.001
_refine_ls_shift/su_mean 0.000
_refine_ls_structure_factor_coef Fsqd
_refine_ls_weighting_details 'w=1/[\s^2^(Fo^2^)+(0.0568P)^2^+0.2708P] where P=(Fo^2^+2Fc^2^)/3'
_refine_ls_weighting_scheme calc
_refine_ls_wR_factor_gt 0.1082
_refine_ls_wR_factor_ref 0.1192
_reflns_number_gt 4489
_reflns_number_total 6195
_reflns_threshold_expression 'I > 2\s(I)'
_cod_data_source_file mw2176sup1.cif
_cod_data_source_block 2
_cod_database_code 2243834
_shelx_space_group_comment
;
The symmetry employed for this shelxl refinement is uniquely defined
by the following loop, which should always be used as a source of
symmetry information in preference to the above space-group names.
They are only intended as comments.
;
_shelx_estimated_absorpt_t_min 0.983
_shelx_estimated_absorpt_t_max 0.988

loop_
_space_group_symop_operation_xyz
'x, y, z'
'-x+1/2, y+1/2, -z+1/2'
'-x, -y, -z'
'x-1/2, -y-1/2, z-1/2'

loop_
_atom_site_type_symbol
_atom_site_label
_atom_site_fract_x
_atom_site_fract_y
_atom_site_fract_z
_atom_site_U_iso_or_equiv
_atom_site_adp_type
_atom_site_calc_flag
_atom_site_occupancy
_atom_site_disorder_assembly
_atom_site_disorder_group
O O1 0.41962(10) 0.79543(5) 0.47354(6) 0.02038(19) Uani d 1 . .
N N2 0.36688(10) 0.42504(6) 0.31526(7) 0.0158(2) Uani d 1 . .
N N1 0.59290(11) 0.46364(6) 0.28508(7) 0.0175(2) Uani d 1 . .
C C1 0.56463(13) 0.38438(7) 0.25505(8) 0.0163(2) Uani d 1 . .
C C7 0.47394(12) 0.48562(7) 0.32094(8) 0.0153(2) Uani d 1 . .
C C18 0.36776(13) 0.65236(7) 0.48047(8) 0.0168(2) Uani d 1 . .
C C14 0.45784(12) 0.56503(7) 0.36379(8) 0.0158(2) Uani d 1 . .
C C17 0.43040(13) 0.71868(7) 0.44203(9) 0.0166(2) Uani d 1 . .
C C15 0.52509(13) 0.63193(7) 0.32834(9) 0.0177(2) Uani d 1 . .
C C8 0.22065(12) 0.42800(7) 0.34137(8) 0.0155(2) Uani d 1 . .
C C6 0.42416(13) 0.35920(7) 0.27312(8) 0.0162(2) Uani d 1 . .
C C19 0.38161(13) 0.57656(7) 0.44118(8) 0.0160(2) Uani d 1 . .
C C16 0.51118(13) 0.70773(7) 0.36634(9) 0.0180(2) Uani d 1 . .
C C9 0.19533(13) 0.38329(7) 0.42090(9) 0.0192(2) Uani d 1 . .
C C5 0.36509(14) 0.28298(7) 0.24870(9) 0.0201(2) Uani d 1 . .
C C11 -0.05825(14) 0.43579(7) 0.39489(9) 0.0215(3) Uani d 1 . .
C C2 0.65337(14) 0.33068(7) 0.21309(9) 0.0201(2) Uani d 1 . .
C C13 0.10770(13) 0.47566(7) 0.28723(9) 0.0200(2) Uani d 1 . .
C C4 0.45431(14) 0.23105(8) 0.20649(9) 0.0218(3) Uani d 1 . .
C C3 0.59663(14) 0.25456(8) 0.18966(9) 0.0216(3) Uani d 1 . .
C C10 0.05474(14) 0.38751(8) 0.44755(9) 0.0224(3) Uani d 1 . .
C C12 -0.03216(14) 0.47956(8) 0.31463(9) 0.0224(3) Uani d 1 . .
C C20 0.32560(15) 0.80774(7) 0.54534(9) 0.0211(2) Uani d 1 . .
C C23 0.23511(16) 1.03530(7) 0.50281(9) 0.0234(3) Uani d 1 . .
C C21 0.32315(16) 0.89670(8) 0.56663(9) 0.0237(3) Uani d 1 . .
C C22 0.24677(16) 0.94655(8) 0.47849(9) 0.0244(3) Uani d 1 . .
C C24 0.15475(17) 1.08422(8) 0.41511(10) 0.0268(3) Uani d 1 . .
C C25 0.1401(2) 1.17278(8) 0.43819(11) 0.0314(3) Uani d 1 . .
H H15 0.5791(15) 0.6253(8) 0.2753(10) 0.020(3) Uiso d 1 . .
H H20A 0.2200(16) 0.7877(8) 0.5168(10) 0.020(3) Uiso d 1 . .
H H18 0.3139(15) 0.6582(8) 0.5347(10) 0.017(3) Uiso d 1 . .
H H10 0.0330(17) 0.3558(9) 0.5043(12) 0.033(4) Uiso d 1 . .
H H19 0.3366(14) 0.5308(8) 0.4683(10) 0.016(3) Uiso d 1 . .
H H20B 0.3691(16) 0.7754(8) 0.6061(11) 0.025(4) Uiso d 1 . .
H H21A 0.2665(18) 0.9038(9) 0.6220(12) 0.032(4) Uiso d 1 . .
H H22A 0.3029(18) 0.9409(9) 0.4231(13) 0.039(4) Uiso d 1 . .
H H23A 0.3409(17) 1.0592(8) 0.5256(11) 0.024(4) Uiso d 1 . .
H H9 0.2784(16) 0.3505(8) 0.4602(11) 0.025(4) Uiso d 1 . .
H H12 -0.1128(17) 0.5134(9) 0.2784(12) 0.030(4) Uiso d 1 . .
H H4 0.4210(16) 0.1761(9) 0.1892(11) 0.028(4) Uiso d 1 . .
H H13 0.1299(15) 0.5066(8) 0.2297(11) 0.025(4) Uiso d 1 . .
H H22B 0.1433(19) 0.9249(9) 0.4523(12) 0.034(4) Uiso d 1 . .
H H23B 0.1808(17) 1.0410(9) 0.5594(12) 0.031(4) Uiso d 1 . .
H H2 0.7493(17) 0.3472(9) 0.1987(11) 0.029(4) Uiso d 1 . .
H H21B 0.4285(17) 0.9151(8) 0.5899(11) 0.029(4) Uiso d 1 . .
H H5 0.2680(16) 0.2683(8) 0.2613(10) 0.018(3) Uiso d 1 . .
H H24A 0.0477(19) 1.0608(9) 0.3914(12) 0.040(5) Uiso d 1 . .
H H24B 0.209(2) 1.0783(9) 0.3595(14) 0.044(5) Uiso d 1 . .
H H3 0.6594(16) 0.2171(8) 0.1605(11) 0.023(4) Uiso d 1 . .
H H11 -0.1567(16) 0.4405(8) 0.4156(10) 0.023(4) Uiso d 1 . .
H H16 0.5570(16) 0.7553(9) 0.3410(11) 0.026(4) Uiso d 1 . .
H H25A 0.0885(17) 1.2038(9) 0.3793(12) 0.032(4) Uiso d 1 . .
H H25B 0.0814(19) 1.1804(10) 0.4929(13) 0.045(5) Uiso d 1 . .
H H25C 0.243(2) 1.1968(11) 0.4611(14) 0.054(5) Uiso d 1 . .

loop_
_atom_site_aniso_label
_atom_site_aniso_U_11
_atom_site_aniso_U_22
_atom_site_aniso_U_33
_atom_site_aniso_U_12
_atom_site_aniso_U_13
_atom_site_aniso_U_23
O1 0.0227(4) 0.0154(4) 0.0239(4) 0.0001(3) 0.0067(3) -0.0025(3)
N2 0.0119(4) 0.0160(5) 0.0196(5) 0.0006(4) 0.0032(4) -0.0006(4)
N1 0.0150(5) 0.0185(5) 0.0191(5) 0.0017(4) 0.0040(4) 0.0006(4)
C1 0.0153(5) 0.0174(5) 0.0157(5) 0.0021(4) 0.0020(4) 0.0011(4)
C7 0.0130(5) 0.0167(5) 0.0159(5) 0.0007(4) 0.0019(4) 0.0026(4)
C18 0.0150(5) 0.0190(6) 0.0164(5) 0.0014(4) 0.0030(4) 0.0004(4)
C14 0.0116(5) 0.0176(5) 0.0175(5) 0.0018(4) 0.0010(4) 0.0009(4)
C17 0.0143(5) 0.0154(5) 0.0189(5) 0.0015(4) 0.0003(4) 0.0001(4)
C15 0.0138(5) 0.0213(6) 0.0183(5) 0.0005(4) 0.0044(4) 0.0012(4)
C8 0.0118(5) 0.0162(5) 0.0191(5) -0.0011(4) 0.0044(4) -0.0017(4)
C6 0.0142(5) 0.0179(5) 0.0159(5) 0.0026(4) 0.0019(4) 0.0000(4)
C19 0.0136(5) 0.0169(5) 0.0170(5) 0.0005(4) 0.0019(4) 0.0023(4)
C16 0.0151(5) 0.0180(6) 0.0209(6) -0.0026(4) 0.0033(4) 0.0018(4)
C9 0.0160(5) 0.0183(6) 0.0225(6) 0.0013(5) 0.0022(4) 0.0037(4)
C5 0.0177(6) 0.0218(6) 0.0199(6) -0.0017(5) 0.0015(5) -0.0015(4)
C11 0.0143(5) 0.0252(6) 0.0264(6) -0.0009(5) 0.0076(5) 0.0007(5)
C2 0.0173(6) 0.0244(6) 0.0191(6) 0.0032(5) 0.0051(4) 0.0007(5)
C13 0.0165(5) 0.0241(6) 0.0197(6) 0.0010(5) 0.0043(4) 0.0048(5)
C4 0.0242(6) 0.0196(6) 0.0199(6) 0.0000(5) 0.0004(5) -0.0034(5)
C3 0.0237(6) 0.0220(6) 0.0188(6) 0.0057(5) 0.0037(5) -0.0033(5)
C10 0.0208(6) 0.0236(6) 0.0241(6) -0.0017(5) 0.0080(5) 0.0054(5)
C12 0.0148(5) 0.0260(6) 0.0259(6) 0.0045(5) 0.0029(5) 0.0052(5)
C20 0.0261(6) 0.0192(6) 0.0183(6) 0.0028(5) 0.0051(5) -0.0007(5)
C23 0.0310(7) 0.0183(6) 0.0207(6) 0.0017(5) 0.0048(5) -0.0027(5)
C21 0.0318(7) 0.0201(6) 0.0182(6) 0.0025(5) 0.0028(5) -0.0034(5)
C22 0.0336(7) 0.0192(6) 0.0193(6) 0.0038(5) 0.0029(5) -0.0027(5)
C24 0.0387(8) 0.0204(6) 0.0212(6) 0.0044(6) 0.0055(6) -0.0018(5)
C25 0.0467(9) 0.0193(6) 0.0274(7) 0.0037(6) 0.0048(6) -0.0001(5)

loop_
_atom_type_symbol
_atom_type_description
_atom_type_scat_dispersion_real
_atom_type_scat_dispersion_imag
_atom_type_scat_source
C C 0.0033 0.0016 'International Tables Vol C Tables 4.2.6.8 and 6.1.1.4'
H H 0.0000 0.0000 'International Tables Vol C Tables 4.2.6.8 and 6.1.1.4'
N N 0.0061 0.0033 'International Tables Vol C Tables 4.2.6.8 and 6.1.1.4'
O O 0.0106 0.0060 'International Tables Vol C Tables 4.2.6.8 and 6.1.1.4'

loop_
_geom_angle_atom_site_label_1
_geom_angle_atom_site_label_2
_geom_angle_atom_site_label_3
_geom_angle_site_symmetry_1
_geom_angle_site_symmetry_3
_geom_angle
_geom_angle_publ_flag
C17 O1 C20 . . 116.33(9) ?
C7 N2 C8 . . 128.59(9) ?
C7 N2 C6 . . 106.62(9) ?
C6 N2 C8 . . 124.70(9) ?
C7 N1 C1 . . 105.14(9) ?
N1 C1 C6 . . 110.40(9) ?
N1 C1 C2 . . 130.08(11) ?
C2 C1 C6 . . 119.52(11) ?
N2 C7 C14 . . 123.70(10) ?
N1 C7 N2 . . 112.61(10) ?
N1 C7 C14 . . 123.69(10) ?
C17 C18 H18 . . 121.0(8) ?
C19 C18 C17 . . 119.75(10) ?
C19 C18 H18 . . 119.2(8) ?
C15 C14 C7 . . 119.35(10) ?
C19 C14 C7 . . 122.48(10) ?
C19 C14 C15 . . 118.14(10) ?
O1 C17 C18 . . 124.23(10) ?
O1 C17 C16 . . 116.29(10) ?
C18 C17 C16 . . 119.48(10) ?
C14 C15 H15 . . 119.5(8) ?
C16 C15 C14 . . 120.95(11) ?
C16 C15 H15 . . 119.5(8) ?
C9 C8 N2 . . 119.07(10) ?
C9 C8 C13 . . 121.22(10) ?
C13 C8 N2 . . 119.71(10) ?
N2 C6 C1 . . 105.22(9) ?
N2 C6 C5 . . 131.77(11) ?
C5 C6 C1 . . 123.00(10) ?
C18 C19 C14 . . 121.42(11) ?
C18 C19 H19 . . 119.0(8) ?
C14 C19 H19 . . 119.6(8) ?
C17 C16 H16 . . 118.4(8) ?
C15 C16 C17 . . 120.20(11) ?
C15 C16 H16 . . 121.4(8) ?
C8 C9 C10 . . 119.09(11) ?
C8 C9 H9 . . 120.3(8) ?
C10 C9 H9 . . 120.6(8) ?
C6 C5 H5 . . 120.6(8) ?
C4 C5 C6 . . 116.46(11) ?
C4 C5 H5 . . 123.0(8) ?
C10 C11 C12 . . 120.19(11) ?
C10 C11 H11 . . 120.1(8) ?
C12 C11 H11 . . 119.7(8) ?
C1 C2 H2 . . 120.8(9) ?
C3 C2 C1 . . 117.94(11) ?
C3 C2 H2 . . 121.2(9) ?
C8 C13 H13 . . 118.9(8) ?
C12 C13 C8 . . 119.19(11) ?
C12 C13 H13 . . 121.9(8) ?
C5 C4 C3 . . 121.40(12) ?
C5 C4 H4 . . 120.8(8) ?
C3 C4 H4 . . 117.8(8) ?
C2 C3 C4 . . 121.66(11) ?
C2 C3 H3 . . 117.6(8) ?
C4 C3 H3 . . 120.7(8) ?
C9 C10 H10 . . 120.9(9) ?
C11 C10 C9 . . 120.20(11) ?
C11 C10 H10 . . 118.9(9) ?
C11 C12 C13 . . 120.09(11) ?
C11 C12 H12 . . 119.2(9) ?
C13 C12 H12 . . 120.7(9) ?
O1 C20 C21 . . 107.87(10) ?
O1 C20 H20A . . 108.6(8) ?
O1 C20 H20B . . 108.3(8) ?
C21 C20 H20A . . 110.5(8) ?
C21 C20 H20B . . 112.2(8) ?
H20A C20 H20B . . 109.2(11) ?
C22 C23 H23A . . 110.2(8) ?
C22 C23 H23B . . 109.2(8) ?
C24 C23 C22 . . 112.71(11) ?
C24 C23 H23A . . 107.7(8) ?
C24 C23 H23B . . 110.0(9) ?
H23A C23 H23B . . 106.8(12) ?
C20 C21 C22 . . 113.57(11) ?
C20 C21 H21A . . 107.0(8) ?
C20 C21 H21B . . 108.5(8) ?
C22 C21 H21A . . 109.2(9) ?
C22 C21 H21B . . 110.2(9) ?
H21A C21 H21B . . 108.3(12) ?
C23 C22 H22A . . 109.1(9) ?
C23 C22 H22B . . 109.3(9) ?
C21 C22 C23 . . 113.07(11) ?
C21 C22 H22A . . 110.2(9) ?
C21 C22 H22B . . 109.6(9) ?
H22A C22 H22B . . 105.3(13) ?
C23 C24 H24A . . 108.6(9) ?
C23 C24 H24B . . 109.5(10) ?
C25 C24 C23 . . 113.54(11) ?
C25 C24 H24A . . 108.6(9) ?
C25 C24 H24B . . 109.5(9) ?
H24A C24 H24B . . 106.9(13) ?
C24 C25 H25A . . 112.1(9) ?
C24 C25 H25B . . 111.0(9) ?
C24 C25 H25C . . 110.0(10) ?
H25A C25 H25B . . 108.5(13) ?
H25A C25 H25C . . 107.6(13) ?
H25B C25 H25C . . 107.5(14) ?

loop_
_geom_bond_atom_site_label_1
_geom_bond_atom_site_label_2
_geom_bond_site_symmetry_2
_geom_bond_distance
_geom_bond_publ_flag
O1 C17 . 1.3602(13) ?
O1 C20 . 1.4423(14) ?
N2 C7 . 1.3872(14) ?
N2 C8 . 1.4342(14) ?
N2 C6 . 1.3884(14) ?
N1 C1 . 1.3921(15) ?
N1 C7 . 1.3189(14) ?
C1 C6 . 1.4019(16) ?
C1 C2 . 1.4000(16) ?
C7 C14 . 1.4683(15) ?
C18 C17 . 1.3930(16) ?
C18 C19 . 1.3899(16) ?
C18 H18 . 0.976(13) ?
C14 C15 . 1.4025(16) ?
C14 C19 . 1.3954(16) ?
C17 C16 . 1.4007(16) ?
C15 C16 . 1.3826(16) ?
C15 H15 . 0.964(14) ?
C8 C9 . 1.3847(16) ?
C8 C13 . 1.3874(16) ?
C6 C5 . 1.3920(17) ?
C19 H19 . 0.972(13) ?
C16 H16 . 0.989(15) ?
C9 C10 . 1.3893(17) ?
C9 H9 . 0.996(14) ?
C5 C4 . 1.3861(17) ?
C5 H5 . 0.957(14) ?
C11 C10 . 1.3857(17) ?
C11 C12 . 1.3869(17) ?
C11 H11 . 0.988(14) ?
C2 C3 . 1.3812(18) ?
C2 H2 . 0.964(15) ?
C13 C12 . 1.3874(16) ?
C13 H13 . 1.002(15) ?
C4 C3 . 1.4034(18) ?
C4 H4 . 0.978(14) ?
C3 H3 . 0.981(14) ?
C10 H10 . 0.997(15) ?
C12 H12 . 0.976(15) ?
C20 C21 . 1.5115(17) ?
C20 H20A . 1.011(14) ?
C20 H20B . 1.010(14) ?
C23 C22 . 1.5241(17) ?
C23 C24 . 1.5209(18) ?
C23 H23A . 1.023(15) ?
C23 H23B . 1.007(16) ?
C21 C22 . 1.5226(18) ?
C21 H21A . 1.008(16) ?
C21 H21B . 0.989(15) ?
C22 H22A . 1.002(17) ?
C22 H22B . 0.999(17) ?
C24 C25 . 1.5204(18) ?
C24 H24A . 1.032(17) ?
C24 H24B . 0.998(18) ?
C25 H25A . 0.999(16) ?
C25 H25B . 1.014(18) ?
C25 H25C . 1.000(19) ?

loop_
_geom_torsion_atom_site_label_1
_geom_torsion_atom_site_label_2
_geom_torsion_atom_site_label_3
_geom_torsion_atom_site_label_4
_geom_torsion_site_symmetry_1
_geom_torsion_site_symmetry_2
_geom_torsion_site_symmetry_3
_geom_torsion_site_symmetry_4
_geom_torsion
_geom_torsion_publ_flag
O1 C17 C16 C15 . . . . -178.63(10) ?
O1 C20 C21 C22 . . . . 65.39(14) ?
N2 C7 C14 C15 . . . . -150.27(11) ?
N2 C7 C14 C19 . . . . 31.78(17) ?
N2 C8 C9 C10 . . . . 178.61(11) ?
N2 C8 C13 C12 . . . . -178.46(11) ?
N2 C6 C5 C4 . . . . 179.78(12) ?
N1 C1 C6 N2 . . . . -0.11(12) ?
N1 C1 C6 C5 . . . . 178.73(11) ?
N1 C1 C2 C3 . . . . -179.72(12) ?
N1 C7 C14 C15 . . . . 30.87(16) ?
N1 C7 C14 C19 . . . . -147.09(11) ?
C1 N1 C7 N2 . . . . -0.66(13) ?
C1 N1 C7 C14 . . . . 178.32(10) ?
C1 C6 C5 C4 . . . . 1.28(18) ?
C1 C2 C3 C4 . . . . 0.32(18) ?
C7 N2 C8 C9 . . . . -112.83(13) ?
C7 N2 C8 C13 . . . . 66.81(16) ?
C7 N2 C6 C1 . . . . -0.28(12) ?
C7 N2 C6 C5 . . . . -178.97(12) ?
C7 N1 C1 C6 . . . . 0.47(13) ?
C7 N1 C1 C2 . . . . -178.88(12) ?
C7 C14 C15 C16 . . . . 179.44(11) ?
C7 C14 C19 C18 . . . . -179.95(10) ?
C18 C17 C16 C15 . . . . 1.73(17) ?
C14 C15 C16 C17 . . . . 0.65(18) ?
C17 O1 C20 C21 . . . . -177.40(10) ?
C17 C18 C19 C14 . . . . 0.26(17) ?
C15 C14 C19 C18 . . . . 2.07(17) ?
C8 N2 C7 N1 . . . . -176.10(10) ?
C8 N2 C7 C14 . . . . 4.92(18) ?
C8 N2 C6 C1 . . . . 176.60(10) ?
C8 N2 C6 C5 . . . . -2.10(19) ?
C8 C9 C10 C11 . . . . 0.10(19) ?
C8 C13 C12 C11 . . . . -0.39(19) ?
C6 N2 C7 N1 . . . . 0.61(13) ?
C6 N2 C7 C14 . . . . -178.37(10) ?
C6 N2 C8 C9 . . . . 71.01(15) ?
C6 N2 C8 C13 . . . . -109.35(13) ?
C6 C1 C2 C3 . . . . 0.98(17) ?
C6 C5 C4 C3 . . . . 0.08(18) ?
C19 C18 C17 O1 . . . . 178.21(10) ?
C19 C18 C17 C16 . . . . -2.17(17) ?
C19 C14 C15 C16 . . . . -2.51(17) ?
C9 C8 C13 C12 . . . . 1.17(18) ?
C5 C4 C3 C2 . . . . -0.88(19) ?
C2 C1 C6 N2 . . . . 179.31(10) ?
C2 C1 C6 C5 . . . . -1.85(18) ?
C13 C8 C9 C10 . . . . -1.03(18) ?
C10 C11 C12 C13 . . . . -0.5(2) ?
C12 C11 C10 C9 . . . . 0.7(2) ?
C20 O1 C17 C18 . . . . -5.57(16) ?
C20 O1 C17 C16 . . . . 174.80(10) ?
C20 C21 C22 C23 . . . . 175.95(12) ?
C22 C23 C24 C25 . . . . 179.25(13) ?
C24 C23 C22 C21 . . . . -178.39(12) ?

_cod_database_fobs_code 2243834
